data_1574383
loop_
_publ_author_name
'Cui, Yibo'
'Lin, Jiawei'
'Liu, Kunjie'
'Shao, Yuhe'
'Zhao, Dong'
'Guo, Zhongnan'
'Zhao, Jing'
'Xia, Zhiguo'
'Liu, Quanlin'

_publ_section_title
;
 Tuning covalent bonding in zinc-based hybrid halides towards tunable
 room-temperature phosphorescence
;
_journal_issue 19
_journal_name_full 'Chemical Science'
_journal_page_first 8291
_journal_page_last 8301
_journal_paper_doi 10.1039/D5SC00931F
_journal_volume 16
_journal_year 2025
_chemical_formula_moiety 'C8 H13 Cl3 N2 Zn'
_chemical_formula_sum 'C8 H13 Cl3 N2 Zn'
_chemical_formula_weight 308.92
_space_group_crystal_system monoclinic
_space_group_IT_number 14
_space_group_name_Hall '-P 2yn'
_space_group_name_H-M_alt 'P 1 21/n 1'
_atom_sites_solution_hydrogens geom
_audit_creation_date 2024-12-13
_audit_creation_method
;
Olex2 1.2
(compiled 2018.05.29 svn.r3508 for OlexSys, GUI svn.r5506)
;
_audit_update_record
;
2024-12-13 deposited with the CCDC.	2025-04-02 downloaded from the CCDC.
;
_cell_angle_alpha 90
_cell_angle_beta 105.6670(10)
_cell_angle_gamma 90
_cell_formula_units_Z 4
_cell_length_a 8.0104(2)
_cell_length_b 11.5319(4)
_cell_length_c 13.8196(4)
_cell_measurement_reflns_used 7136
_cell_measurement_temperature 150(2)
_cell_measurement_theta_max 25.893
_cell_measurement_theta_min 2.337
_cell_volume 1229.16(6)
_computing_cell_refinement 'SAINT V8.40B (?, 2016)'
_computing_data_reduction 'SAINT V8.40B (?, 2016)'
_computing_molecular_graphics 'Olex2 (Dolomanov et al., 2009)'
_computing_publication_material 'Olex2 (Dolomanov et al., 2009)'
_computing_structure_refinement 'ShelXL (Sheldrick, 2015)'
_computing_structure_solution 'SHELXT 2018/2 (Sheldrick, 2018)'
_diffrn_ambient_temperature 150.15
_diffrn_measured_fraction_theta_full 1.000
_diffrn_measured_fraction_theta_max 0.997
_diffrn_measurement_device_type 'Bruker APEX-II CCD'
_diffrn_measurement_method '\f and \w scans'
_diffrn_radiation_type MoK\a
_diffrn_radiation_wavelength 0.71073
_diffrn_reflns_av_R_equivalents 0.0450
_diffrn_reflns_av_unetI/netI 0.0358
_diffrn_reflns_Laue_measured_fraction_full 1.000
_diffrn_reflns_Laue_measured_fraction_max 0.997
_diffrn_reflns_limit_h_max 9
_diffrn_reflns_limit_h_min -9
_diffrn_reflns_limit_k_max 14
_diffrn_reflns_limit_k_min -14
_diffrn_reflns_limit_l_max 17
_diffrn_reflns_limit_l_min -17
_diffrn_reflns_number 19209
_diffrn_reflns_point_group_measured_fraction_full 1.000
_diffrn_reflns_point_group_measured_fraction_max 0.997
_diffrn_reflns_theta_full 25.242
_diffrn_reflns_theta_max 26.373
_diffrn_reflns_theta_min 2.337
_diffrn_standards_number 0
_exptl_absorpt_coefficient_mu 2.614
_exptl_absorpt_correction_T_max 0.7454
_exptl_absorpt_correction_T_min 0.5878
_exptl_absorpt_correction_type multi-scan
_exptl_absorpt_process_details
'SADABS-2016/2 (Bruker,2016/2) was used for absorption correction. wR2(int) was 0.0872 before and 0.0576 after correction. The Ratio of minimum to maximum transmission is 0.7886. The \l/2 correction factor is Not present.'
_exptl_crystal_colour 'clear light white'
_exptl_crystal_colour_lustre clear
_exptl_crystal_colour_modifier light
_exptl_crystal_colour_primary white
_exptl_crystal_density_diffrn 1.669
_exptl_crystal_description needle
_exptl_crystal_F_000 624
_refine_diff_density_max 0.290
_refine_diff_density_min -0.291
_refine_diff_density_rms 0.068
_refine_ls_extinction_method none
_refine_ls_goodness_of_fit_ref 1.048
_refine_ls_hydrogen_treatment constr
_refine_ls_matrix_type full
_refine_ls_number_parameters 128
_refine_ls_number_reflns 2512
_refine_ls_number_restraints 0
_refine_ls_restrained_S_all 1.048
_refine_ls_R_factor_all 0.0650
_refine_ls_R_factor_gt 0.0351
_refine_ls_shift/su_max 0.000
_refine_ls_shift/su_mean 0.000
_refine_ls_structure_factor_coef Fsqd
_refine_ls_weighting_details 'w=1/[\s^2^(Fo^2^)+(0.0189P)^2^+0.8980P] where P=(Fo^2^+2Fc^2^)/3'
_refine_ls_weighting_scheme calc
_refine_ls_wR_factor_gt 0.0565
_refine_ls_wR_factor_ref 0.0656
_reflns_Friedel_coverage 0.000
_reflns_number_gt 1833
_reflns_number_total 2512
_reflns_threshold_expression 'I > 2\s(I)'
_cod_data_source_file d5sc00931f2.cif
_cod_data_source_block 0716cuiyibo_0m
_cod_depositor_comments 'Adding full bibliography for 1574378--1574388.cif.'
_cod_database_code 1574383
_shelx_shelxl_version_number 2018/3
_shelx_space_group_comment
;
The symmetry employed for this shelxl refinement is uniquely defined
by the following loop, which should always be used as a source of
symmetry information in preference to the above space-group names.
They are only intended as comments.
;
_olex2_refinement_description
;
1. Fixed Uiso
 At 1.2 times of:
  All C(H) groups, All C(H,H) groups, All N(H,H) groups
 At 1.5 times of:
  All C(H,H,H) groups
2.a Secondary CH2 refined with riding coordinates:
 N1(H1A,H1B), C3(H3A,H3B), C2(H2A,H2B)
2.b Aromatic/amide H refined with riding coordinates:
 C8(H8), C7(H7), C5(H5), C6(H6)
2.c Idealised Me refined as rotating group:
 C1(H1C,H1D,H1E)
;
_olex2_submission_special_instructions 'No special instructions were received'

loop_
_space_group_symop_operation_xyz
'x, y, z'
'-x+1/2, y+1/2, -z+1/2'
'-x, -y, -z'
'x-1/2, -y-1/2, z-1/2'

loop_
_atom_site_label
_atom_site_type_symbol
_atom_site_fract_x
_atom_site_fract_y
_atom_site_fract_z
_atom_site_U_iso_or_equiv
_atom_site_adp_type
_atom_site_occupancy
_atom_site_site_symmetry_order
_atom_site_calc_flag
_atom_site_refinement_flags_posn
_atom_site_refinement_flags_adp
_atom_site_refinement_flags_occupancy
_atom_site_disorder_assembly
_atom_site_disorder_group
Zn1 Zn 0.28201(4) 0.55528(3) 0.21177(3) 0.04416(13) Uani 1 1 d . . . . .
Cl2 Cl 0.21278(9) 0.41826(7) 0.08866(6) 0.0500(2) Uani 1 1 d . . . . .
Cl1 Cl 0.37279(11) 0.70955(7) 0.13862(6) 0.0612(3) Uani 1 1 d . . . . .
Cl3 Cl 0.05601(10) 0.58071(8) 0.27469(6) 0.0616(3) Uani 1 1 d . . . . .
N2 N 0.4868(3) 0.4899(2) 0.32283(17) 0.0390(6) Uani 1 1 d . . . . .
N1 N 0.6869(3) 0.8750(2) 0.40563(19) 0.0461(6) Uani 1 1 d . . . . .
H1A H 0.578265 0.903287 0.378434 0.055 Uiso 1 1 calc R . . . .
H1B H 0.707106 0.876425 0.473657 0.055 Uiso 1 1 calc R . . . .
C4 C 0.5938(3) 0.5519(3) 0.3968(2) 0.0398(7) Uani 1 1 d . . . . .
C3 C 0.5606(4) 0.6787(3) 0.4051(2) 0.0443(8) Uani 1 1 d . . . . .
H3A H 0.564194 0.697295 0.475549 0.053 Uiso 1 1 calc R . . . .
H3B H 0.443102 0.697534 0.362509 0.053 Uiso 1 1 calc R . . . .
C8 C 0.5149(4) 0.3747(3) 0.3195(2) 0.0463(8) Uani 1 1 d . . . . .
H8 H 0.437649 0.330239 0.268855 0.056 Uiso 1 1 calc R . . . .
C2 C 0.6933(4) 0.7530(3) 0.3728(2) 0.0456(8) Uani 1 1 d . . . . .
H2A H 0.810914 0.721206 0.402311 0.055 Uiso 1 1 calc R . . . .
H2B H 0.669787 0.750354 0.298699 0.055 Uiso 1 1 calc R . . . .
C7 C 0.6494(4) 0.3188(3) 0.3856(2) 0.0528(8) Uani 1 1 d . . . . .
H7 H 0.666215 0.237776 0.379862 0.063 Uiso 1 1 calc R . . . .
C5 C 0.7304(4) 0.4992(3) 0.4657(2) 0.0542(9) Uani 1 1 d . . . . .
H5 H 0.805032 0.544071 0.517233 0.065 Uiso 1 1 calc R . . . .
C6 C 0.7587(4) 0.3822(3) 0.4599(2) 0.0609(10) Uani 1 1 d . . . . .
H6 H 0.852914 0.345800 0.506936 0.073 Uiso 1 1 calc R . . . .
C1 C 0.8128(4) 0.9514(3) 0.3770(3) 0.0607(9) Uani 1 1 d . . . . .
H1C H 0.783404 0.957945 0.303654 0.091 Uiso 1 1 calc GR . . . .
H1D H 0.929514 0.918666 0.401931 0.091 Uiso 1 1 calc GR . . . .
H1E H 0.809488 1.028365 0.406454 0.091 Uiso 1 1 calc GR . . . .

loop_
_atom_site_aniso_label
_atom_site_aniso_U_11
_atom_site_aniso_U_22
_atom_site_aniso_U_33
_atom_site_aniso_U_23
_atom_site_aniso_U_13
_atom_site_aniso_U_12
Zn1 0.0385(2) 0.0451(2) 0.0422(2) 0.00449(17) -0.00060(15) -0.00069(16)
Cl2 0.0435(4) 0.0531(5) 0.0482(5) -0.0049(4) 0.0036(3) -0.0087(4)
Cl1 0.0692(6) 0.0526(5) 0.0518(5) 0.0118(4) -0.0006(4) -0.0138(4)
Cl3 0.0464(5) 0.0792(6) 0.0573(5) 0.0074(4) 0.0108(4) 0.0103(4)
N2 0.0375(14) 0.0403(15) 0.0360(14) 0.0026(11) 0.0046(11) 0.0000(11)
N1 0.0336(13) 0.0503(16) 0.0542(16) -0.0074(13) 0.0116(12) -0.0023(12)
C4 0.0340(15) 0.0494(19) 0.0350(16) 0.0016(14) 0.0077(13) 0.0000(14)
C3 0.0381(17) 0.0488(19) 0.0439(18) -0.0080(15) 0.0079(14) -0.0001(14)
C8 0.0481(19) 0.046(2) 0.0400(18) 0.0034(15) 0.0045(14) -0.0054(15)
C2 0.0408(17) 0.0493(19) 0.0477(18) -0.0093(15) 0.0136(14) 0.0001(15)
C7 0.059(2) 0.0424(19) 0.052(2) 0.0087(16) 0.0067(17) 0.0076(16)
C5 0.045(2) 0.061(2) 0.048(2) -0.0020(17) -0.0022(15) -0.0018(16)
C6 0.052(2) 0.066(2) 0.054(2) 0.0121(19) -0.0051(17) 0.0107(18)
C1 0.0468(19) 0.064(2) 0.075(2) -0.0042(19) 0.0222(18) -0.0085(18)

loop_
_atom_type_symbol
_atom_type_description
_atom_type_scat_dispersion_real
_atom_type_scat_dispersion_imag
_atom_type_scat_source
C C 0.0033 0.0016 'International Tables Vol C Tables 4.2.6.8 and 6.1.1.4'
H H 0.0000 0.0000 'International Tables Vol C Tables 4.2.6.8 and 6.1.1.4'
Cl Cl 0.1484 0.1585 'International Tables Vol C Tables 4.2.6.8 and 6.1.1.4'
N N 0.0061 0.0033 'International Tables Vol C Tables 4.2.6.8 and 6.1.1.4'
Zn Zn 0.2839 1.4301 'International Tables Vol C Tables 4.2.6.8 and 6.1.1.4'

loop_
_geom_angle_atom_site_label_1
_geom_angle_atom_site_label_2
_geom_angle_atom_site_label_3
_geom_angle
_geom_angle_site_symmetry_1
_geom_angle_site_symmetry_3
_geom_angle_publ_flag
Cl1 Zn1 Cl2 104.75(3) . . ?
Cl3 Zn1 Cl2 108.84(3) . . ?
Cl3 Zn1 Cl1 117.64(4) . . ?
N2 Zn1 Cl2 106.64(7) . . ?
N2 Zn1 Cl1 109.46(7) . . ?
N2 Zn1 Cl3 108.93(7) . . ?
C4 N2 Zn1 125.80(19) . . ?
C4 N2 C8 118.0(2) . . ?
C8 N2 Zn1 116.17(19) . . ?
C1 N1 C2 113.7(2) . . ?
N2 C4 C3 119.2(2) . . ?
N2 C4 C5 120.8(3) . . ?
C5 C4 C3 120.0(3) . . ?
C4 C3 C2 112.0(2) . . ?
N2 C8 C7 123.3(3) . . ?
N1 C2 C3 111.0(2) . . ?
C6 C7 C8 118.5(3) . . ?
C6 C5 C4 120.3(3) . . ?
C7 C6 C5 119.1(3) . . ?

loop_
_geom_bond_atom_site_label_1
_geom_bond_atom_site_label_2
_geom_bond_distance
_geom_bond_site_symmetry_2
_geom_bond_publ_flag
Zn1 Cl2 2.2780(8) . ?
Zn1 Cl1 2.2611(9) . ?
Zn1 Cl3 2.2292(9) . ?
Zn1 N2 2.063(2) . ?
N2 C4 1.348(3) . ?
N2 C8 1.350(4) . ?
N1 C2 1.483(4) . ?
N1 C1 1.472(4) . ?
C4 C3 1.496(4) . ?
C4 C5 1.383(4) . ?
C3 C2 1.523(4) . ?
C8 C7 1.371(4) . ?
C7 C6 1.368(4) . ?
C5 C6 1.374(5) . ?
